data_2019696
loop_
_publ_author_name
'Xu, Xiao-Juan'

_publ_section_title
;
 A one-dimensional Zn^II^ coordination polymer:
 poly[dichlorido(\m~2~-1,4-phenylenediacetato-\k^2^<i>O</i>:<i>O</i>')bis{\m~2~-1,3-bis[(1<i>H</i>-1,2,4-triazol-1-yl)methyl]benzene-\k^2^<i>N</i>^3^:<i>N</i>^3'^}dizinc(II)]
;
_journal_coeditor_code WQ3075
_journal_issue 11
_journal_name_full 'Acta Crystallographica Section C'
_journal_page_first 1033
_journal_page_last 1035
_journal_paper_doi 10.1107/S2053229614022177
_journal_volume 70
_journal_year 2014
_chemical_formula_iupac '[Zn (C10 H8 O4)0.5 Cl (C12 H12 N6)]'
_chemical_formula_moiety 'C17 H16 Cl N6 O2 Zn'
_chemical_formula_sum 'C17 H16 Cl N6 O2 Zn'
_chemical_formula_weight 437.20
_chemical_name_systematic
Poly[dichlorido(\m~2~-1,4-phenylenediacetato-\k^2^<i>O</i>:<i>O</i>')bis{\m~2~-1,3-bis[(1<i>H</i>-1,2,4-triazol-1-yl)methyl]benzene-\k^2^<i>N</i>^3^:<i>N</i>^3'^}dizinc(II)]
_space_group_IT_number 2
_symmetry_cell_setting triclinic
_symmetry_space_group_name_Hall '-P 1'
_symmetry_space_group_name_H-M 'P -1'
_atom_sites_solution_hydrogens geom
_atom_sites_solution_primary direct
_atom_sites_solution_secondary difmap
_audit_creation_method SHELXL97
_cell_angle_alpha 99.926(3)
_cell_angle_beta 106.081(3)
_cell_angle_gamma 91.596(3)
_cell_formula_units_Z 2
_cell_length_a 8.929(2)
_cell_length_b 8.982(2)
_cell_length_c 11.777(3)
_cell_measurement_temperature 296(2)
_cell_volume 891.1(4)
_computing_cell_refinement
;
SAINT (Bruker, 2000)
;
_computing_data_collection
;
SMART (Bruker, 2000)
;
_computing_data_reduction
;
SAINT (Bruker, 2000)
;
_computing_molecular_graphics
;
DIAMOND (Brandenburg, 1999)
;
_computing_publication_material
;
SHELXTL (Sheldrick, 2008)
;
_computing_structure_refinement
;
SHELXL97 (Sheldrick, 2008)
;
_computing_structure_solution
;
SHELXTL (Sheldrick, 2008)
;
_diffrn_ambient_temperature 296(2)
_diffrn_measured_fraction_theta_full 0.985
_diffrn_measured_fraction_theta_max 0.985
_diffrn_measurement_device_type 'Bruker SMART CCD area-detector'
_diffrn_measurement_method '\f and \w'
_diffrn_radiation_monochromator graphite
_diffrn_radiation_source 'fine-focus sealed tube'
_diffrn_radiation_type MoK\a
_diffrn_radiation_wavelength 0.71073
_diffrn_reflns_av_R_equivalents 0.0603
_diffrn_reflns_av_sigmaI/netI 0.1045
_diffrn_reflns_limit_h_max 10
_diffrn_reflns_limit_h_min -10
_diffrn_reflns_limit_k_max 10
_diffrn_reflns_limit_k_min -10
_diffrn_reflns_limit_l_max 14
_diffrn_reflns_limit_l_min -13
_diffrn_reflns_number 6555
_diffrn_reflns_theta_full 25.50
_diffrn_reflns_theta_max 25.50
_diffrn_reflns_theta_min 1.83
_exptl_absorpt_coefficient_mu 1.554
_exptl_absorpt_correction_T_max 0.778
_exptl_absorpt_correction_T_min 0.736
_exptl_absorpt_correction_type multi-scan
_exptl_absorpt_process_details
;
(SADABS; Bruker, 2000)
;
_exptl_crystal_colour colourless
_exptl_crystal_density_diffrn 1.629
_exptl_crystal_density_method 'not measured'
_exptl_crystal_description block
_exptl_crystal_F_000 446
_exptl_crystal_size_max 0.21
_exptl_crystal_size_mid 0.19
_exptl_crystal_size_min 0.17
_refine_diff_density_max 0.385
_refine_diff_density_min -0.387
_refine_ls_extinction_method none
_refine_ls_goodness_of_fit_ref 0.975
_refine_ls_hydrogen_treatment constr
_refine_ls_matrix_type full
_refine_ls_number_parameters 244
_refine_ls_number_reflns 3267
_refine_ls_number_restraints 0
_refine_ls_restrained_S_all 0.975
_refine_ls_R_factor_all 0.0959
_refine_ls_R_factor_gt 0.0579
_refine_ls_shift/su_max 0.000
_refine_ls_shift/su_mean 0.000
_refine_ls_structure_factor_coef Fsqd
_refine_ls_weighting_details 'calc w = 1/[\s^2^(Fo^2^)+(0.0607P)^2^+0.0000P] where P=(Fo^2^+2Fc^2^)/3'
_refine_ls_weighting_scheme calc
_refine_ls_wR_factor_gt 0.1287
_refine_ls_wR_factor_ref 0.1464
_reflns_number_gt 2100
_reflns_number_total 3317
_reflns_threshold_expression I>2\s(I)
_cod_data_source_file wq3075sup1.cf
_cod_data_source_block I
_cod_depositor_comments 'Adding full bibliography for 2019696.cif.'
_cod_database_code 2019696
_cod_database_fobs_code 2019696

loop_
_symmetry_equiv_pos_as_xyz
'x, y, z'
'-x, -y, -z'

loop_
_atom_site_type_symbol
_atom_site_label
_atom_site_fract_x
_atom_site_fract_y
_atom_site_fract_z
_atom_site_U_iso_or_equiv
_atom_site_adp_type
_atom_site_calc_flag
_atom_site_refinement_flags
_atom_site_occupancy
_atom_site_symmetry_multiplicity
C C1 -0.2374(6) 0.5944(6) 0.3110(4) 0.0323(12) Uani d . 1 1
C C2 -0.4102(6) 0.5860(7) 0.2984(5) 0.0462(15) Uani d . 1 1
H H2A -0.4626 0.5137 0.2258 0.055 Uiso calc R 1 1
H H2B -0.4476 0.6843 0.2874 0.055 Uiso calc R 1 1
C C3 -0.4589(5) 0.5414(6) 0.4015(4) 0.0343(13) Uani d . 1 1
C C4 -0.4537(6) 0.3945(7) 0.4219(5) 0.0416(14) Uani d . 1 1
H H4 -0.4211 0.3211 0.3699 0.050 Uiso calc R 1 1
C C5 -0.5047(6) 0.6465(7) 0.4831(5) 0.0441(14) Uani d . 1 1
H H5 -0.5074 0.7471 0.4737 0.053 Uiso calc R 1 1
C C6 0.1268(6) 0.8000(7) 0.5381(5) 0.0408(14) Uani d . 1 1
H H6 0.0848 0.7160 0.5586 0.049 Uiso calc R 1 1
C C7 0.2013(7) 0.9472(7) 0.4441(5) 0.0487(16) Uani d . 1 1
H H7 0.2197 0.9866 0.3808 0.058 Uiso calc R 1 1
C C8 0.2018(6) 0.9695(7) 0.7426(4) 0.0447(15) Uani d . 1 1
H H8A 0.1005 0.9496 0.7545 0.054 Uiso calc R 1 1
H H8B 0.2304 1.0776 0.7678 0.054 Uiso calc R 1 1
C C9 0.3211(6) 0.8857(6) 0.8210(4) 0.0306(12) Uani d . 1 1
C C10 0.2761(6) 0.7881(6) 0.8851(5) 0.0406(14) Uani d . 1 1
H H10 0.1704 0.7698 0.8774 0.049 Uiso calc R 1 1
C C11 0.3840(7) 0.7167(7) 0.9604(5) 0.0469(15) Uani d . 1 1
H H11 0.3513 0.6494 1.0022 0.056 Uiso calc R 1 1
C C12 0.5412(7) 0.7452(6) 0.9740(5) 0.0421(14) Uani d . 1 1
H H12 0.6145 0.7000 1.0275 0.050 Uiso calc R 1 1
C C13 0.5910(6) 0.8407(6) 0.9085(4) 0.0346(13) Uani d . 1 1
C C14 0.4808(6) 0.9127(6) 0.8343(4) 0.0328(12) Uani d . 1 1
H H14 0.5131 0.9801 0.7924 0.039 Uiso calc R 1 1
C C15 0.7609(6) 0.8649(6) 0.9190(5) 0.0402(14) Uani d . 1 1
H H15A 0.7816 0.9645 0.9027 0.048 Uiso calc R 1 1
H H15B 0.8216 0.8624 1.0008 0.048 Uiso calc R 1 1
C C16 0.8511(6) 0.6126(6) 0.8487(5) 0.0373(13) Uani d . 1 1
H H16 0.8590 0.5712 0.9170 0.045 Uiso calc R 1 1
C C17 0.8508(6) 0.6439(6) 0.6754(5) 0.0414(14) Uani d . 1 1
H H17 0.8592 0.6254 0.5973 0.050 Uiso calc R 1 1
Cl Cl1 0.10373(18) 0.76885(18) 0.13296(13) 0.0545(4) Uani d . 1 1
N N1 0.1318(5) 0.8090(5) 0.4287(4) 0.0352(11) Uani d . 1 1
N N2 0.2422(6) 1.0240(6) 0.5551(4) 0.0576(14) Uani d . 1 1
N N3 0.1894(5) 0.9260(5) 0.6146(4) 0.0362(11) Uani d . 1 1
N N4 0.8117(5) 0.7506(5) 0.8362(4) 0.0336(10) Uani d . 1 1
N N5 0.8109(5) 0.7728(5) 0.7253(4) 0.0464(12) Uani d . 1 1
N N6 0.8781(5) 0.5413(5) 0.7471(4) 0.0367(11) Uani d . 1 1
O O1 -0.1968(4) 0.6496(4) 0.2292(3) 0.0392(9) Uani d . 1 1
O O2 -0.1405(4) 0.5509(4) 0.3936(3) 0.0418(9) Uani d . 1 1
Zn Zn1 0.03445(7) 0.66230(7) 0.27292(5) 0.0373(2) Uani d . 1 1

loop_
_atom_site_aniso_label
_atom_site_aniso_U_11
_atom_site_aniso_U_22
_atom_site_aniso_U_33
_atom_site_aniso_U_12
_atom_site_aniso_U_13
_atom_site_aniso_U_23
C1 0.037(3) 0.030(3) 0.030(3) -0.003(2) 0.013(2) 0.000(2)
C2 0.036(3) 0.060(4) 0.043(3) 0.005(3) 0.012(3) 0.009(3)
C3 0.026(3) 0.041(4) 0.032(3) -0.001(2) 0.010(2) -0.004(3)
C4 0.043(3) 0.039(4) 0.041(3) -0.002(3) 0.022(3) -0.013(3)
C5 0.044(3) 0.036(3) 0.054(4) 0.000(3) 0.019(3) 0.005(3)
C6 0.045(3) 0.043(4) 0.035(3) 0.003(3) 0.012(3) 0.009(3)
C7 0.080(4) 0.038(4) 0.033(3) 0.000(3) 0.021(3) 0.010(3)
C8 0.049(3) 0.055(4) 0.028(3) 0.014(3) 0.008(2) 0.004(3)
C9 0.038(3) 0.029(3) 0.023(3) 0.003(2) 0.012(2) -0.004(2)
C10 0.042(3) 0.042(4) 0.037(3) 0.000(3) 0.015(3) 0.001(3)
C11 0.057(4) 0.048(4) 0.043(3) -0.002(3) 0.022(3) 0.016(3)
C12 0.051(4) 0.035(3) 0.035(3) 0.010(3) 0.005(3) 0.002(3)
C13 0.040(3) 0.032(3) 0.031(3) 0.003(2) 0.010(2) 0.002(2)
C14 0.049(3) 0.024(3) 0.028(3) 0.002(2) 0.020(2) -0.002(2)
C15 0.039(3) 0.035(3) 0.041(3) 0.004(3) 0.009(3) -0.004(3)
C16 0.039(3) 0.039(4) 0.037(3) 0.006(3) 0.011(2) 0.015(3)
C17 0.054(4) 0.039(4) 0.034(3) 0.003(3) 0.018(3) 0.005(3)
Cl1 0.0677(10) 0.0580(11) 0.0445(9) -0.0004(8) 0.0244(8) 0.0145(8)
N1 0.038(2) 0.039(3) 0.029(2) 0.003(2) 0.0087(19) 0.006(2)
N2 0.078(4) 0.047(3) 0.046(3) -0.005(3) 0.014(3) 0.011(3)
N3 0.039(2) 0.036(3) 0.032(2) 0.009(2) 0.008(2) 0.004(2)
N4 0.033(2) 0.036(3) 0.029(2) 0.007(2) 0.0072(19) 0.004(2)
N5 0.050(3) 0.043(3) 0.048(3) 0.004(2) 0.014(2) 0.014(3)
N6 0.041(3) 0.035(3) 0.033(2) 0.006(2) 0.012(2) 0.000(2)
O1 0.040(2) 0.045(2) 0.036(2) -0.0003(18) 0.0140(17) 0.0104(18)
O2 0.036(2) 0.055(3) 0.038(2) 0.0056(18) 0.0135(17) 0.0122(19)
Zn1 0.0385(4) 0.0400(4) 0.0336(4) 0.0060(3) 0.0126(3) 0.0036(3)

loop_
_atom_type_symbol
_atom_type_description
_atom_type_scat_dispersion_real
_atom_type_scat_dispersion_imag
_atom_type_scat_source
C C 0.0033 0.0016 'International Tables Vol C Tables 4.2.6.8 and 6.1.1.4'
H H 0.0000 0.0000 'International Tables Vol C Tables 4.2.6.8 and 6.1.1.4'
N N 0.0061 0.0033 'International Tables Vol C Tables 4.2.6.8 and 6.1.1.4'
O O 0.0106 0.0060 'International Tables Vol C Tables 4.2.6.8 and 6.1.1.4'
Zn Zn 0.2839 1.4301 'International Tables Vol C Tables 4.2.6.8 and 6.1.1.4'
Cl Cl 0.1484 0.1585 'International Tables Vol C Tables 4.2.6.8 and 6.1.1.4'

loop_
_geom_angle_atom_site_label_1
_geom_angle_atom_site_label_2
_geom_angle_atom_site_label_3
_geom_angle_site_symmetry_1
_geom_angle_site_symmetry_3
_geom_angle
_geom_angle_publ_flag
O2 C1 O1 . . 121.9(5) ?
O2 C1 C2 . . 122.8(5) ?
O1 C1 C2 . . 115.3(4) ?
C1 C2 C3 . . 116.4(4) ?
C1 C2 H2A . . 108.2 ?
C3 C2 H2A . . 108.2 ?
C1 C2 H2B . . 108.2 ?
C3 C2 H2B . . 108.2 ?
H2A C2 H2B . . 107.3 ?
C4 C3 C5 . . 116.6(5) ?
C4 C3 C2 . . 121.6(5) ?
C5 C3 C2 . . 121.8(5) ?
C5 C4 C3 2_466 . 122.0(5) ?
C5 C4 H4 2_466 . 119.0 ?
C3 C4 H4 . . 119.0 ?
C4 C5 C3 2_466 . 121.4(5) ?
C4 C5 H5 2_466 . 119.3 ?
C3 C5 H5 . . 119.3 ?
N1 C6 N3 . . 110.9(5) ?
N1 C6 H6 . . 124.6 ?
N3 C6 H6 . . 124.6 ?
N2 C7 N1 . . 115.4(5) ?
N2 C7 H7 . . 122.3 ?
N1 C7 H7 . . 122.3 ?
N3 C8 C9 . . 113.0(4) ?
N3 C8 H8A . . 109.0 ?
C9 C8 H8A . . 109.0 ?
N3 C8 H8B . . 109.0 ?
C9 C8 H8B . . 109.0 ?
H8A C8 H8B . . 107.8 ?
C10 C9 C14 . . 118.6(5) ?
C10 C9 C8 . . 120.8(5) ?
C14 C9 C8 . . 120.5(5) ?
C9 C10 C11 . . 121.3(5) ?
C9 C10 H10 . . 119.4 ?
C11 C10 H10 . . 119.4 ?
C10 C11 C12 . . 119.7(5) ?
C10 C11 H11 . . 120.1 ?
C12 C11 H11 . . 120.1 ?
C11 C12 C13 . . 120.6(5) ?
C11 C12 H12 . . 119.7 ?
C13 C12 H12 . . 119.7 ?
C14 C13 C12 . . 118.7(5) ?
C14 C13 C15 . . 121.0(5) ?
C12 C13 C15 . . 120.3(5) ?
C13 C14 C9 . . 121.0(5) ?
C13 C14 H14 . . 119.5 ?
C9 C14 H14 . . 119.5 ?
N4 C15 C13 . . 112.6(4) ?
N4 C15 H15A . . 109.1 ?
C13 C15 H15A . . 109.1 ?
N4 C15 H15B . . 109.1 ?
C13 C15 H15B . . 109.1 ?
H15A C15 H15B . . 107.8 ?
N4 C16 N6 . . 109.3(5) ?
N4 C16 H16 . . 125.4 ?
N6 C16 H16 . . 125.4 ?
N5 C17 N6 . . 113.8(5) ?
N5 C17 H17 . . 123.1 ?
N6 C17 H17 . . 123.1 ?
C6 N1 C7 . . 102.7(5) ?
C6 N1 Zn1 . . 128.8(4) ?
C7 N1 Zn1 . . 128.2(4) ?
C7 N2 N3 . . 101.9(5) ?
C6 N3 N2 . . 109.2(5) ?
C6 N3 C8 . . 129.9(5) ?
N2 N3 C8 . . 120.9(5) ?
C16 N4 N5 . . 109.7(4) ?
C16 N4 C15 . . 128.8(5) ?
N5 N4 C15 . . 121.3(4) ?
C17 N5 N4 . . 103.7(4) ?
C17 N6 C16 . . 103.6(4) ?
C17 N6 Zn1 . 2_666 131.2(4) ?
C16 N6 Zn1 . 2_666 124.7(4) ?
C1 O1 Zn1 . . 107.2(3) ?
O1 Zn1 N6 . 2_666 113.31(16) y
O1 Zn1 N1 . . 111.81(16) y
N6 Zn1 N1 2_666 . 117.20(17) y
O1 Zn1 Cl1 . . 106.69(11) y
N6 Zn1 Cl1 2_666 . 102.11(13) y
N1 Zn1 Cl1 . . 104.19(14) y

loop_
_geom_bond_atom_site_label_1
_geom_bond_atom_site_label_2
_geom_bond_site_symmetry_2
_geom_bond_distance
_geom_bond_publ_flag
C1 O2 . 1.237(6) ?
C1 O1 . 1.286(6) ?
C1 C2 . 1.507(7) ?
C2 C3 . 1.508(7) ?
C2 H2A . 0.9700 ?
C2 H2B . 0.9700 ?
C3 C4 . 1.382(7) ?
C3 C5 . 1.382(7) ?
C4 C5 2_466 1.374(7) ?
C4 H4 . 0.9300 ?
C5 C4 2_466 1.374(7) ?
C5 H5 . 0.9300 ?
C6 N1 . 1.317(6) ?
C6 N3 . 1.319(6) ?
C6 H6 . 0.9300 ?
C7 N2 . 1.315(7) ?
C7 N1 . 1.333(7) ?
C7 H7 . 0.9300 ?
C8 N3 . 1.463(6) ?
C8 C9 . 1.514(7) ?
C8 H8A . 0.9700 ?
C8 H8B . 0.9700 ?
C9 C10 . 1.370(7) ?
C9 C14 . 1.400(7) ?
C10 C11 . 1.372(8) ?
C10 H10 . 0.9300 ?
C11 C12 . 1.379(8) ?
C11 H11 . 0.9300 ?
C12 C13 . 1.387(7) ?
C12 H12 . 0.9300 ?
C13 C14 . 1.380(7) ?
C13 C15 . 1.494(7) ?
C14 H14 . 0.9300 ?
C15 N4 . 1.462(6) ?
C15 H15A . 0.9700 ?
C15 H15B . 0.9700 ?
C16 N4 . 1.319(6) ?
C16 N6 . 1.343(6) ?
C16 H16 . 0.9300 ?
C17 N5 . 1.311(7) ?
C17 N6 . 1.337(6) ?
C17 H17 . 0.9300 ?
Cl1 Zn1 . 2.2563(16) y
N1 Zn1 . 2.020(4) y
N2 N3 . 1.364(6) ?
N4 N5 . 1.352(6) ?
N6 Zn1 2_666 2.010(4) ?
O1 Zn1 . 1.980(3) y
Zn1 N6 2_666 2.010(4) y

loop_
_geom_hbond_atom_site_label_D
_geom_hbond_atom_site_label_H
_geom_hbond_atom_site_label_A
_geom_hbond_site_symmetry_A
_geom_hbond_distance_DH
_geom_hbond_distance_HA
_geom_hbond_distance_DA
_geom_hbond_angle_DHA
C17 H17 O2 1_655 0.93 2.38 3.303(7) 172.9
C15 H15B Cl1 1_656 0.97 2.81 3.617(5) 141.7
C15 H15A Cl1 2_676 0.97 2.72 3.680(6) 169.3
C8 H8B O1 2_576 0.97 2.47 3.383(7) 156.2
C6 H6 O2 2_566 0.93 2.59 3.381(7) 143.8
C6 H6 O2 . 0.93 2.59 3.120(7) 116.9

loop_
_geom_torsion_atom_site_label_1
_geom_torsion_atom_site_label_2
_geom_torsion_atom_site_label_3
_geom_torsion_atom_site_label_4
_geom_torsion_site_symmetry_4
_geom_torsion
O2 C1 C2 C3 . 8.2(8)
O1 C1 C2 C3 . -172.2(4)
C1 C2 C3 C4 . -72.6(7)
C1 C2 C3 C5 . 104.6(6)
C5 C3 C4 C5 2_466 1.5(8)
C2 C3 C4 C5 2_466 178.8(5)
C4 C3 C5 C4 2_466 -1.5(8)
C2 C3 C5 C4 2_466 -178.8(4)
N3 C8 C9 C10 . -115.3(6)
N3 C8 C9 C14 . 68.0(6)
C14 C9 C10 C11 . -0.4(8)
C8 C9 C10 C11 . -177.1(5)
C9 C10 C11 C12 . 1.1(8)
C10 C11 C12 C13 . -2.6(8)
C11 C12 C13 C14 . 3.3(8)
C11 C12 C13 C15 . -176.9(5)
C12 C13 C14 C9 . -2.6(7)
C15 C13 C14 C9 . 177.6(4)
C10 C9 C14 C13 . 1.2(7)
C8 C9 C14 C13 . 177.9(5)
C14 C13 C15 N4 . -93.5(6)
C12 C13 C15 N4 . 86.7(6)
N3 C6 N1 C7 . 0.2(6)
N3 C6 N1 Zn1 . -172.8(3)
N2 C7 N1 C6 . 1.0(7)
N2 C7 N1 Zn1 . 174.1(4)
N1 C7 N2 N3 . -1.7(7)
N1 C6 N3 N2 . -1.3(6)
N1 C6 N3 C8 . 176.5(5)
C7 N2 N3 C6 . 1.8(6)
C7 N2 N3 C8 . -176.2(5)
C9 C8 N3 C6 . 72.7(7)
C9 C8 N3 N2 . -109.8(6)
N6 C16 N4 N5 . 0.4(6)
N6 C16 N4 C15 . 175.0(4)
C13 C15 N4 C16 . -82.1(6)
C13 C15 N4 N5 . 91.9(6)
N6 C17 N5 N4 . -0.5(6)
C16 N4 N5 C17 . 0.0(6)
C15 N4 N5 C17 . -175.0(5)
N5 C17 N6 C16 . 0.7(6)
N5 C17 N6 Zn1 2_666 -171.9(4)
N4 C16 N6 C17 . -0.7(6)
N4 C16 N6 Zn1 2_666 172.5(3)
O2 C1 O1 Zn1 . -4.5(6)
C2 C1 O1 Zn1 . 175.9(4)
C1 O1 Zn1 N6 2_666 70.9(3)
C1 O1 Zn1 N1 . -64.2(3)
C1 O1 Zn1 Cl1 . -177.5(3)
C6 N1 Zn1 O1 . 65.3(5)
C7 N1 Zn1 O1 . -106.0(5)
C6 N1 Zn1 N6 2_666 -67.9(5)
C7 N1 Zn1 N6 2_666 120.7(5)
C6 N1 Zn1 Cl1 . -179.9(4)
C7 N1 Zn1 Cl1 . 8.8(5)
